data_1528605
loop_
_publ_author_name
'Jansen, M.'
'Voss, M.'

_publ_section_title
;
 Kristallstruktur von P4 O7
;
_journal_name_full 'Angewandte Chemie (German Edition)'
_journal_page_first 120
_journal_page_last 121
_journal_volume 93
_journal_year 1981
_chemical_formula_sum 'O7 P4'
_chemical_name_systematic 'P4 O7'
_space_group_IT_number 14
_symmetry_space_group_name_Hall '-P 2yn'
_symmetry_space_group_name_H-M 'P 1 21/n 1'
_cell_angle_alpha 90
_cell_angle_beta 96.8
_cell_angle_gamma 90
_cell_formula_units_Z 4
_cell_length_a 9.817
_cell_length_b 9.954
_cell_length_c 6.858
_cell_volume 665.439
_citation_journal_id_ASTM ANCEAD
_cod_data_source_file Jansen_ANCEAD_1981_76.cif
_cod_data_source_block O7P4
_cod_original_cell_volume 665.4388
_cod_original_sg_symbol_Hall '-P 2ybc (x-z,y,z)'
_cod_database_code 1528605

loop_
_symmetry_equiv_pos_as_xyz
x,y,z
-x+1/2,y+1/2,-z+1/2
-x,-y,-z
x-1/2,-y-1/2,z-1/2

loop_
_atom_site_label
_atom_site_type_symbol
_atom_site_fract_x
_atom_site_fract_y
_atom_site_fract_z
_atom_site_occupancy
_atom_site_U_iso_or_equiv
P3 P+3 0.0201 -0.2899 0.5102 1 0.0
O2 O-2 0.0766 -0.2261 0.9676 1 0.0
O5 O-2 0.1736 0.228 0.1624 1 0.0
O6 O-2 0.1123 0.1862 0.501 1 0.0
P1 P+5 0.1165 -0.1098 0.8258 1 0.0
O3 O-2 0.1371 -0.1857 0.6287 1 0.0
O7 O-2 0.01 0.3832 0.3033 1 0.0
O1 O-2 0.2306 -0.0271 0.9066 1 0.0
P2 P+3 0.1709 0.1052 0.3201 1 0.0
P4 P+3 0.0518 0.3352 0.9066 1 0.0
O4 O-2 0.0238 0.0314 0.2275 1 0.0
